data_7058376
loop_
_publ_author_name
'Zhang, Jie'
'Gao, Lingling'
'Wang, Yang'
'Zhai, Lijun'
'Wang, Xiaoqing'
'Niu, Xiaoyan'
'Hu, Tuoping'

_publ_section_title
;
 Fluorescence sensing and magnetic properties of three coordination
 polymers based on 6-(3,5-dicarboxylphenyl)nicotinic acid and
 pyridine/imidazole linkers
;
_journal_issue 24
_journal_name_full 'New Journal of Chemistry'
_journal_page_first 9376
_journal_paper_doi 10.1039/C9NJ00682F
_journal_volume 43
_journal_year 2019
_chemical_formula_moiety '0.5(C140 H108 Cu6 N28 O24), 2(C3 H7 N O), 6(H2 O)'
_chemical_formula_sum 'C76 H80 Cu3 N16 O20'
_chemical_formula_weight 1728.18
_space_group_crystal_system monoclinic
_space_group_IT_number 14
_space_group_name_Hall '-P 2ybc'
_space_group_name_H-M_alt 'P 1 21/c 1'
_symmetry_space_group_name_Hall '-P 2ybc'
_symmetry_space_group_name_H-M 'P 1 21/c 1'
_atom_sites_solution_hydrogens mixed
_atom_sites_solution_primary iterative
_audit_creation_date 2017-09-17
_audit_creation_method
;
Olex2 1.2-beta
(compiled 2017.08.10 svn.r3458 for OlexSys, GUI svn.r5381)
;
_audit_update_record
;
2018-12-21 deposited with the CCDC.    2019-04-30 downloaded from the CCDC.
;
_cell_angle_alpha 90
_cell_angle_beta 108.191(3)
_cell_angle_gamma 90
_cell_formula_units_Z 2
_cell_length_a 14.0116(18)
_cell_length_b 19.843(3)
_cell_length_c 15.3662(19)
_cell_measurement_reflns_used 3557
_cell_measurement_temperature 150
_cell_measurement_theta_max 24.679
_cell_measurement_theta_min 2.48
_cell_volume 4058.8(10)
_computing_cell_refinement 'SAINT v7.68A (Bruker, 2009)'
_computing_data_reduction 'SAINT v7.68A (Bruker, 2009)'
_computing_molecular_graphics 'Olex2 (Dolomanov et al., 2009)'
_computing_publication_material 'Olex2 (Dolomanov et al., 2009)'
_computing_structure_refinement 'ShelXL (Sheldrick, 2015)'
_computing_structure_solution
;
Superflip (Palatinus & Chapuis, 2007;Palatinus & van der Lee, 2008;
Palatinus et al., 2012)
;
_diffrn_ambient_temperature 150
_diffrn_measured_fraction_theta_full 0.985
_diffrn_measured_fraction_theta_max 0.983
_diffrn_measurement_device_type 'CCD area detector'
_diffrn_measurement_method 'phi and omega scans'
_diffrn_radiation_monochromator graphite
_diffrn_radiation_type MoK\a
_diffrn_radiation_wavelength 0.71073
_diffrn_reflns_av_R_equivalents 0.0580
_diffrn_reflns_av_unetI/netI 0.0755
_diffrn_reflns_Laue_measured_fraction_full 0.985
_diffrn_reflns_Laue_measured_fraction_max 0.983
_diffrn_reflns_limit_h_max 17
_diffrn_reflns_limit_h_min -17
_diffrn_reflns_limit_k_max 24
_diffrn_reflns_limit_k_min -24
_diffrn_reflns_limit_l_max 19
_diffrn_reflns_limit_l_min -18
_diffrn_reflns_number 22948
_diffrn_reflns_point_group_measured_fraction_full 0.985
_diffrn_reflns_point_group_measured_fraction_max 0.983
_diffrn_reflns_theta_full 25.242
_diffrn_reflns_theta_max 26.372
_diffrn_reflns_theta_min 1.732
_diffrn_source_current 30.0
_diffrn_source_power 1.5
_diffrn_source_voltage 50.0
_exptl_absorpt_coefficient_mu 0.859
_exptl_absorpt_correction_T_max 0.7456
_exptl_absorpt_correction_T_min 0.6228
_exptl_absorpt_correction_type multi-scan
_exptl_absorpt_process_details
'SADABS-2008/1 (Bruker,2008) was used for absorption correction. wR2(int) was 0.0998 before and 0.0584 after correction. The Ratio of minimum to maximum transmission is 0.8353. The \l/2 correction factor is 0.0015.'
_exptl_crystal_colour colourless
_exptl_crystal_colour_primary colourless
_exptl_crystal_density_diffrn 1.414
_exptl_crystal_description block
_exptl_crystal_F_000 1790
_refine_diff_density_max 0.931
_refine_diff_density_min -0.635
_refine_diff_density_rms 0.099
_refine_ls_extinction_method none
_refine_ls_goodness_of_fit_ref 1.028
_refine_ls_hydrogen_treatment constr
_refine_ls_matrix_type full
_refine_ls_number_parameters 522
_refine_ls_number_reflns 8163
_refine_ls_number_restraints 54
_refine_ls_restrained_S_all 1.037
_refine_ls_R_factor_all 0.0961
_refine_ls_R_factor_gt 0.0599
_refine_ls_shift/su_max 0.001
_refine_ls_shift/su_mean 0.000
_refine_ls_structure_factor_coef Fsqd
_refine_ls_weighting_details 'w=1/[\s^2^(Fo^2^)+(0.1072P)^2^] where P=(Fo^2^+2Fc^2^)/3'
_refine_ls_weighting_scheme calc
_refine_ls_wR_factor_gt 0.1584
_refine_ls_wR_factor_ref 0.1818
_reflns_Friedel_coverage 0.000
_reflns_number_gt 5510
_reflns_number_total 8163
_reflns_threshold_expression 'I > 2\s(I)'
_cod_data_source_file c9nj00682f2.cif
_cod_data_source_block p
_cod_depositor_comments 'Adding full bibliography for 7058375--7058377.cif.'
_cod_database_code 7058376
_shelx_shelxl_version_number 2016/6
_shelx_space_group_comment
;
The symmetry employed for this shelxl refinement is uniquely defined
by the following loop, which should always be used as a source of
symmetry information in preference to the above space-group names.
They are only intended as comments.
;
_olex2_refinement_description
;
1. Fixed Uiso
 At 1.2 times of:
  All C(H) groups, All C(H,H) groups
 At 1.5 times of:
  All C(H,H,H) groups, All O(H,H) groups
2. Uiso/Uaniso restraints and constraints
Uanis(C24) \\sim Ueq, Uanis(N4) \\sim Ueq, Uanis(C23) \\sim Ueq, Uanis(C22)
\\sim Ueq, Uanis(O7) \\sim Ueq: with sigma of 0.01 and sigma for terminal atoms
of 0.02
3. Rigid body (RIGU) restrains
 C22, O7, N4, C23, C24
 with sigma for 1-2 distances of 0.004 and sigma for 1-3 distances of 0.004
4.a Riding coordinates:
 O8(H8A,H8B), O9(H9A,H9B), O10(H10A,H10B)
4.b Secondary CH2 refined with riding coordinates:
 C18(H18A,H18B), C28(H28A,H28B), C33(H33A,H33B)
4.c Aromatic/amide H refined with riding coordinates:
 C3(H3), C5(H5), C6(H6), C8(H8), C11(H11), C14(H14), C15(H15), C16(H16),
 C17(H17), C20(H20), C21(H21), C22(H22), C25(H25), C26(H26), C27(H27), C30(H30),
  C31(H31), C34(H34), C35(H35), C36(H36), C37(H37), C38(H38)
4.d Idealised Me refined as rotating group:
 C23(H23A,H23B,H23C), C24(H24A,H24B,H24C)
;
_olex2_submission_special_instructions 'No special instructions were received'

loop_
_space_group_symop_operation_xyz
'x, y, z'
'-x, y+1/2, -z+1/2'
'-x, -y, -z'
'x, -y-1/2, z-1/2'

loop_
_atom_site_label
_atom_site_type_symbol
_atom_site_fract_x
_atom_site_fract_y
_atom_site_fract_z
_atom_site_U_iso_or_equiv
_atom_site_adp_type
_atom_site_occupancy
_atom_site_site_symmetry_order
_atom_site_calc_flag
_atom_site_refinement_flags_posn
_atom_site_refinement_flags_adp
_atom_site_refinement_flags_occupancy
Cu1 Cu 0.000000 0.500000 0.000000 0.02411(19) Uani 1 2 d S T P
Cu2 Cu 0.57762(4) 0.27016(2) 0.78761(3) 0.02671(17) Uani 1 1 d . . .
O1 O 0.0880(2) 0.51618(14) 0.12401(17) 0.0275(6) Uani 1 1 d . . .
O2 O 0.1338(2) 0.41019(15) 0.11362(19) 0.0406(8) Uani 1 1 d . . .
O3 O 0.3846(2) 0.68487(13) 0.64680(19) 0.0322(7) Uani 1 1 d . . .
O4 O 0.5152(2) 0.65948(14) 0.76769(19) 0.0345(7) Uani 1 1 d . . .
O5 O 0.5195(2) 0.34253(12) 0.70473(18) 0.0271(6) Uani 1 1 d . . .
O6 O 0.6256(2) 0.41113(13) 0.80315(17) 0.0287(6) Uani 1 1 d . . .
C3 C 0.2207(3) 0.5295(2) 0.2997(3) 0.0344(10) Uani 1 1 d . . .
H3 H 0.189229 0.568046 0.266221 0.041 Uiso 1 1 calc R . .
N2 N 0.1061(2) 0.53042(17) -0.0495(2) 0.0284(8) Uani 1 1 d . . .
N3 N 0.2470(3) 0.57514(17) -0.0582(2) 0.0281(8) Uani 1 1 d . . .
C1 C 0.1375(3) 0.4636(2) 0.1568(3) 0.0289(9) Uani 1 1 d . . .
C2 C 0.2047(3) 0.4686(2) 0.2552(3) 0.0270(9) Uani 1 1 d . . .
N1 N 0.2768(3) 0.53838(17) 0.3855(2) 0.0354(9) Uani 1 1 d . . .
C4 C 0.3217(3) 0.48441(18) 0.4334(3) 0.0243(8) Uani 1 1 d . . .
C5 C 0.3094(4) 0.4207(2) 0.3932(3) 0.0420(12) Uani 1 1 d . . .
H5 H 0.342162 0.382741 0.427280 0.050 Uiso 1 1 calc R . .
C6 C 0.2499(4) 0.4132(2) 0.3044(3) 0.0420(12) Uani 1 1 d . . .
H6 H 0.239894 0.369854 0.276849 0.050 Uiso 1 1 calc R . .
C7 C 0.3860(3) 0.49675(18) 0.5293(2) 0.0222(8) Uani 1 1 d . . .
C8 C 0.3904(3) 0.56116(18) 0.5675(3) 0.0253(8) Uani 1 1 d . . .
H8 H 0.351648 0.596493 0.531693 0.030 Uiso 1 1 calc R . .
C9 C 0.4487(3) 0.57429(18) 0.6547(3) 0.0245(8) Uani 1 1 d . . .
C10 C 0.4510(3) 0.64374(19) 0.6939(3) 0.0261(9) Uani 1 1 d . . .
C11 C 0.5073(3) 0.52297(18) 0.7088(3) 0.0230(8) Uani 1 1 d . . .
H11 H 0.550211 0.532407 0.768913 0.028 Uiso 1 1 calc R . .
C12 C 0.5016(3) 0.45811(17) 0.6730(2) 0.0198(8) Uani 1 1 d . . .
C13 C 0.5550(3) 0.40118(18) 0.7328(2) 0.0227(8) Uani 1 1 d . . .
C14 C 0.4414(3) 0.44592(17) 0.5837(2) 0.0210(8) Uani 1 1 d . . .
H14 H 0.438280 0.401650 0.559399 0.025 Uiso 1 1 calc R . .
C15 C 0.1892(3) 0.5639(2) -0.0046(3) 0.0308(9) Uani 1 1 d . . .
H15 H 0.205494 0.577973 0.057447 0.037 Uiso 1 1 calc R . .
C16 C 0.1987(3) 0.5459(2) -0.1430(3) 0.0319(10) Uani 1 1 d . . .
H16 H 0.222305 0.544797 -0.194636 0.038 Uiso 1 1 calc R . .
C17 C 0.1127(3) 0.5197(2) -0.1376(3) 0.0305(9) Uani 1 1 d . . .
H17 H 0.063724 0.497223 -0.185902 0.037 Uiso 1 1 calc R . .
C18 C 0.3480(3) 0.6043(2) -0.0287(3) 0.0322(9) Uani 1 1 d . . .
H18A H 0.358338 0.629532 0.029056 0.039 Uiso 1 1 calc R . .
H18B H 0.354937 0.636336 -0.075780 0.039 Uiso 1 1 calc R . .
C19 C 0.4269(3) 0.5500(2) -0.0142(3) 0.0273(9) Uani 1 1 d . . .
C20 C 0.4249(3) 0.4942(2) 0.0397(3) 0.0316(9) Uani 1 1 d . . .
H20 H 0.372813 0.489781 0.066743 0.038 Uiso 1 1 calc R . .
C21 C 0.5020(3) 0.5549(2) -0.0543(3) 0.0301(9) Uani 1 1 d . . .
H21 H 0.503445 0.592386 -0.092248 0.036 Uiso 1 1 calc R . .
O7 O 0.8614(5) 0.4277(4) 0.3782(4) 0.140(3) Uani 1 1 d . U .
N4 N 0.9775(8) 0.4055(6) 0.5214(8) 0.164(3) Uani 1 1 d . U .
C22 C 0.8788(9) 0.4221(6) 0.4600(8) 0.144(4) Uani 1 1 d . U .
H22 H 0.825522 0.428761 0.485073 0.173 Uiso 1 1 calc R . .
C23 C 1.0000(9) 0.4126(8) 0.6278(8) 0.184(5) Uani 1 1 d . U .
H23A H 0.936847 0.410881 0.642446 0.275 Uiso 1 1 calc GR . .
H23B H 1.033588 0.455721 0.648295 0.275 Uiso 1 1 calc GR . .
H23C H 1.043751 0.375587 0.658985 0.275 Uiso 1 1 calc GR . .
C24 C 1.0588(13) 0.3904(9) 0.4702(12) 0.278(9) Uani 1 1 d . U .
H24A H 1.060087 0.427880 0.429113 0.416 Uiso 1 1 calc GR . .
H24B H 1.040748 0.348732 0.434541 0.416 Uiso 1 1 calc GR . .
H24C H 1.125314 0.385250 0.515675 0.416 Uiso 1 1 calc GR . .
O8 O 0.3047(3) 0.3222(2) 0.6107(3) 0.0737(12) Uani 1 1 d . . .
H8A H 0.279425 0.285602 0.622011 0.111 Uiso 1 1 d R . .
H8B H 0.365665 0.324322 0.627781 0.111 Uiso 1 1 d R . .
O9 O 0.2538(4) 0.4422(3) 0.6961(4) 0.114(2) Uani 1 1 d . . .
H9A H 0.213799 0.472948 0.673590 0.171 Uiso 1 1 d R . .
H9B H 0.245179 0.405168 0.666880 0.171 Uiso 1 1 d R . .
O10 O 0.2861(3) 0.31607(19) 0.1249(2) 0.0557(10) Uani 1 1 d . . .
H10A H 0.239033 0.337684 0.137355 0.084 Uiso 1 1 d R . .
H10B H 0.337613 0.341344 0.137245 0.084 Uiso 1 1 d R . .
N5 N 0.4897(3) 0.29043(17) 0.8637(2) 0.0308(8) Uani 1 1 d . . .
N6 N 0.3627(3) 0.32811(18) 0.9058(3) 0.0350(8) Uani 1 1 d . . .
N7 N -0.1747(3) 0.2247(2) 0.7100(3) 0.0516(12) Uani 1 1 d . . .
N8 N -0.3141(3) 0.25863(17) 0.7307(3) 0.0350(9) Uani 1 1 d . . .
C25 C 0.4141(3) 0.3343(2) 0.8458(3) 0.0317(9) Uani 1 1 d . . .
H25 H 0.398616 0.365951 0.796974 0.038 Uiso 1 1 calc R . .
C26 C 0.4054(4) 0.2781(2) 0.9660(3) 0.0459(12) Uani 1 1 d . . .
H26 H 0.384164 0.262312 1.015354 0.055 Uiso 1 1 calc R . .
C27 C 0.4845(4) 0.2554(2) 0.9411(3) 0.0422(12) Uani 1 1 d . . .
H27 H 0.529578 0.220875 0.971688 0.051 Uiso 1 1 calc R . .
C28 C 0.2679(3) 0.3631(2) 0.8982(3) 0.0405(11) Uani 1 1 d . . .
H28A H 0.263433 0.404468 0.861179 0.049 Uiso 1 1 calc R . .
H28B H 0.267192 0.376554 0.959995 0.049 Uiso 1 1 calc R . .
C29 C 0.1788(4) 0.3190(2) 0.8544(3) 0.0408(11) Uani 1 1 d . . .
C30 C 0.0940(4) 0.3227(3) 0.8820(5) 0.0627(16) Uani 1 1 d . . .
H30 H 0.092562 0.352572 0.929908 0.075 Uiso 1 1 calc R . .
C31 C 0.0109(5) 0.2829(3) 0.8400(5) 0.073(2) Uani 1 1 d . . .
H31 H -0.047108 0.286069 0.859325 0.087 Uiso 1 1 calc R . .
C32 C 0.0111(4) 0.2391(3) 0.7710(4) 0.0550(15) Uani 1 1 d . . .
C33 C -0.0768(4) 0.1904(3) 0.7298(5) 0.0626(17) Uani 1 1 d . . .
H33A H -0.070704 0.170858 0.672482 0.075 Uiso 1 1 calc R . .
H33B H -0.073466 0.152961 0.773294 0.075 Uiso 1 1 calc R . .
C34 C -0.2381(4) 0.2160(2) 0.7579(4) 0.0437(12) Uani 1 1 d . . .
H34 H -0.229840 0.183645 0.805254 0.052 Uiso 1 1 calc R . .
C35 C -0.2970(4) 0.2957(2) 0.6605(3) 0.0415(11) Uani 1 1 d . . .
H35 H -0.339347 0.330552 0.627171 0.050 Uiso 1 1 calc R . .
C36 C -0.2129(4) 0.2753(3) 0.6470(4) 0.0541(14) Uani 1 1 d . . .
H36 H -0.184396 0.292141 0.602746 0.065 Uiso 1 1 calc R . .
C37 C 0.0928(4) 0.2365(3) 0.7408(4) 0.0555(14) Uani 1 1 d . . .
H37 H 0.092824 0.207389 0.691650 0.067 Uiso 1 1 calc R . .
C38 C 0.1757(4) 0.2763(3) 0.7820(4) 0.0495(13) Uani 1 1 d . . .
H38 H 0.232053 0.274332 0.760153 0.059 Uiso 1 1 calc R . .

loop_
_atom_site_aniso_label
_atom_site_aniso_U_11
_atom_site_aniso_U_22
_atom_site_aniso_U_33
_atom_site_aniso_U_23
_atom_site_aniso_U_13
_atom_site_aniso_U_12
Cu1 0.0197(4) 0.0293(4) 0.0180(3) 0.0004(3) -0.0018(3) 0.0007(3)
Cu2 0.0282(3) 0.0174(2) 0.0287(3) 0.00501(19) 0.0005(2) 0.0007(2)
O1 0.0226(15) 0.0328(15) 0.0202(13) 0.0006(12) -0.0035(11) 0.0005(12)
O2 0.046(2) 0.0383(17) 0.0250(15) -0.0088(13) -0.0067(14) 0.0037(15)
O3 0.0358(18) 0.0205(13) 0.0319(15) -0.0065(12) -0.0015(13) 0.0023(12)
O4 0.0424(18) 0.0239(14) 0.0271(15) -0.0051(12) -0.0037(13) -0.0021(13)
O5 0.0334(16) 0.0161(12) 0.0275(14) 0.0024(11) 0.0032(12) 0.0010(12)
O6 0.0297(16) 0.0266(14) 0.0235(14) 0.0025(11) -0.0009(12) 0.0047(12)
C3 0.046(3) 0.024(2) 0.023(2) 0.0010(17) -0.0041(19) 0.0050(19)
N2 0.0241(19) 0.0352(18) 0.0231(16) 0.0027(15) 0.0031(14) 0.0012(15)
N3 0.0231(19) 0.0335(18) 0.0258(17) 0.0022(15) 0.0048(15) 0.0008(15)
C1 0.025(2) 0.036(2) 0.0220(19) 0.0003(18) 0.0026(17) -0.0034(18)
C2 0.026(2) 0.031(2) 0.0209(19) 0.0022(16) 0.0020(17) -0.0009(17)
N1 0.045(2) 0.0232(17) 0.0245(17) 0.0013(14) -0.0081(16) 0.0069(16)
C4 0.028(2) 0.0191(17) 0.0220(19) 0.0014(15) 0.0019(16) -0.0011(16)
C5 0.064(3) 0.023(2) 0.024(2) -0.0002(17) -0.008(2) 0.008(2)
C6 0.057(3) 0.026(2) 0.029(2) -0.0050(18) -0.007(2) 0.004(2)
C7 0.028(2) 0.0197(18) 0.0156(17) 0.0004(14) 0.0015(15) -0.0002(16)
C8 0.028(2) 0.0208(18) 0.0236(19) 0.0032(15) 0.0035(17) 0.0061(16)
C9 0.029(2) 0.0182(18) 0.0232(19) 0.0006(15) 0.0031(17) 0.0003(16)
C10 0.029(2) 0.0208(18) 0.027(2) -0.0004(16) 0.0071(18) 0.0013(17)
C11 0.024(2) 0.0212(18) 0.0203(18) 0.0003(15) 0.0020(16) -0.0008(16)
C12 0.021(2) 0.0185(17) 0.0180(17) 0.0012(14) 0.0037(15) 0.0024(15)
C13 0.029(2) 0.0213(18) 0.0164(17) 0.0012(15) 0.0049(16) 0.0003(16)
C14 0.026(2) 0.0130(16) 0.0226(18) -0.0007(14) 0.0062(16) 0.0013(15)
C15 0.023(2) 0.038(2) 0.026(2) -0.0045(18) 0.0014(17) -0.0009(18)
C16 0.033(2) 0.038(2) 0.023(2) -0.0003(18) 0.0067(18) 0.004(2)
C17 0.028(2) 0.037(2) 0.0215(19) -0.0021(17) 0.0008(17) 0.0002(19)
C18 0.029(2) 0.030(2) 0.037(2) -0.0016(18) 0.0080(19) -0.0056(19)
C19 0.021(2) 0.035(2) 0.0223(19) 0.0003(17) 0.0019(16) -0.0026(17)
C20 0.028(2) 0.041(2) 0.028(2) 0.0051(18) 0.0129(18) -0.004(2)
C21 0.026(2) 0.038(2) 0.025(2) 0.0056(18) 0.0068(17) -0.0041(19)
O7 0.135(6) 0.182(7) 0.086(4) -0.028(5) 0.014(4) -0.023(5)
N4 0.130(6) 0.170(7) 0.164(6) -0.016(6) 0.005(5) -0.010(6)
C22 0.124(6) 0.164(8) 0.125(5) -0.013(6) 0.012(5) 0.006(6)
C23 0.162(10) 0.217(13) 0.152(7) 0.029(9) 0.019(8) -0.014(9)
C24 0.248(13) 0.290(16) 0.306(15) -0.110(13) 0.102(11) 0.096(12)
O8 0.066(3) 0.088(3) 0.067(3) 0.000(2) 0.019(2) -0.012(2)
O9 0.135(5) 0.118(5) 0.094(4) 0.016(3) 0.043(4) 0.043(4)
O10 0.038(2) 0.068(2) 0.055(2) -0.0231(19) 0.0061(17) 0.0041(18)
N5 0.032(2) 0.0270(17) 0.0305(18) 0.0054(15) 0.0065(16) 0.0003(15)
N6 0.028(2) 0.0343(19) 0.042(2) -0.0001(17) 0.0093(17) -0.0032(16)
N7 0.031(2) 0.037(2) 0.088(3) -0.008(2) 0.020(2) -0.0039(19)
N8 0.029(2) 0.0260(18) 0.046(2) 0.0002(16) 0.0055(17) -0.0010(15)
C25 0.026(2) 0.034(2) 0.033(2) 0.0030(18) 0.0060(18) -0.0031(18)
C26 0.060(4) 0.040(3) 0.044(3) 0.004(2) 0.025(3) 0.002(2)
C27 0.050(3) 0.033(2) 0.041(3) 0.008(2) 0.011(2) 0.000(2)
C28 0.036(3) 0.039(2) 0.048(3) -0.008(2) 0.016(2) -0.001(2)
C29 0.031(3) 0.039(2) 0.056(3) -0.005(2) 0.019(2) -0.001(2)
C30 0.055(4) 0.058(3) 0.084(4) -0.023(3) 0.035(3) -0.009(3)
C31 0.048(4) 0.072(4) 0.114(5) -0.036(4) 0.051(4) -0.014(3)
C32 0.031(3) 0.043(3) 0.091(4) -0.013(3) 0.019(3) 0.000(2)
C33 0.029(3) 0.046(3) 0.112(5) -0.021(3) 0.020(3) -0.004(2)
C34 0.030(3) 0.029(2) 0.066(3) 0.002(2) 0.006(2) -0.002(2)
C35 0.038(3) 0.034(2) 0.053(3) 0.001(2) 0.014(2) 0.000(2)
C36 0.055(4) 0.045(3) 0.072(4) -0.006(3) 0.034(3) -0.006(3)
C37 0.035(3) 0.053(3) 0.079(4) -0.017(3) 0.018(3) -0.004(2)
C38 0.035(3) 0.054(3) 0.063(3) -0.019(3) 0.021(3) -0.007(2)

loop_
_atom_type_symbol
_atom_type_description
_atom_type_scat_dispersion_real
_atom_type_scat_dispersion_imag
_atom_type_scat_source
C C 0.0033 0.0016 'International Tables Vol C Tables 4.2.6.8 and 6.1.1.4'
H H 0.0000 0.0000 'International Tables Vol C Tables 4.2.6.8 and 6.1.1.4'
Cu Cu 0.3201 1.2651 'International Tables Vol C Tables 4.2.6.8 and 6.1.1.4'
N N 0.0061 0.0033 'International Tables Vol C Tables 4.2.6.8 and 6.1.1.4'
O O 0.0106 0.0060 'International Tables Vol C Tables 4.2.6.8 and 6.1.1.4'

loop_
_geom_angle_atom_site_label_1
_geom_angle_atom_site_label_2
_geom_angle_atom_site_label_3
_geom_angle
_geom_angle_site_symmetry_1
_geom_angle_site_symmetry_3
O1 Cu1 O1 180.00(9) 3_565 .
O1 Cu1 N2 89.78(12) . 3_565
O1 Cu1 N2 90.22(12) 3_565 3_565
O1 Cu1 N2 90.22(12) . .
O1 Cu1 N2 89.78(12) 3_565 .
N2 Cu1 N2 180.0 3_565 .
O3 Cu2 N5 89.41(13) 2_646 .
O3 Cu2 N8 90.36(14) 2_646 1_655
O5 Cu2 O3 167.82(12) . 2_646
O5 Cu2 N5 91.49(13) . .
O5 Cu2 N8 91.05(13) . 1_655
N5 Cu2 N8 168.99(15) . 1_655
C1 O1 Cu1 110.7(2) . .
C10 O3 Cu2 103.2(2) . 2_656
C13 O5 Cu2 114.5(2) . .
N1 C3 C2 124.7(4) . .
C15 N2 Cu1 126.7(3) . .
C15 N2 C17 105.5(3) . .
C17 N2 Cu1 127.8(3) . .
C15 N3 C16 107.2(3) . .
C15 N3 C18 125.9(3) . .
C16 N3 C18 126.4(4) . .
O1 C1 C2 115.8(3) . .
O2 C1 O1 124.3(4) . .
O2 C1 C2 119.9(4) . .
C3 C2 C1 120.6(4) . .
C6 C2 C3 117.1(4) . .
C6 C2 C1 122.3(4) . .
C3 N1 C4 118.2(3) . .
N1 C4 C5 120.6(4) . .
N1 C4 C7 116.6(3) . .
C5 C4 C7 122.8(3) . .
C6 C5 C4 119.6(4) . .
C5 C6 C2 119.7(4) . .
C8 C7 C4 120.0(3) . .
C14 C7 C4 122.0(3) . .
C14 C7 C8 118.0(3) . .
C9 C8 C7 121.5(3) . .
C8 C9 C10 120.2(3) . .
C8 C9 C11 120.3(3) . .
C11 C9 C10 119.5(3) . .
O3 C10 C9 116.0(3) . .
O4 C10 O3 123.0(3) . .
O4 C10 C9 120.9(4) . .
C12 C11 C9 119.0(3) . .
C11 C12 C13 119.8(3) . .
C14 C12 C11 119.6(3) . .
C14 C12 C13 120.4(3) . .
O5 C13 C12 114.2(3) . .
O6 C13 O5 124.0(3) . .
O6 C13 C12 121.8(3) . .
C7 C14 C12 121.5(3) . .
N2 C15 N3 111.2(3) . .
C17 C16 N3 106.7(4) . .
C16 C17 N2 109.4(4) . .
N3 C18 C19 110.9(3) . .
C20 C19 C18 120.5(4) . .
C21 C19 C18 120.6(4) . .
C21 C19 C20 118.9(4) . .
C21 C20 C19 120.5(4) 3_665 .
C19 C21 C20 120.6(4) . 3_665
C22 N4 C23 119.9(11) . .
C22 N4 C24 113.8(11) . .
C23 N4 C24 125.8(10) . .
O7 C22 N4 122.7(12) . .
C25 N5 Cu2 127.6(3) . .
C25 N5 C27 104.5(4) . .
C27 N5 Cu2 127.3(3) . .
C25 N6 C26 108.5(4) . .
C25 N6 C28 124.6(4) . .
C26 N6 C28 126.3(4) . .
C34 N7 C33 124.4(5) . .
C34 N7 C36 107.6(4) . .
C36 N7 C33 127.7(5) . .
C34 N8 Cu2 125.8(3) . 1_455
C34 N8 C35 105.5(4) . .
C35 N8 Cu2 128.5(3) . 1_455
N5 C25 N6 111.2(4) . .
C27 C26 N6 106.0(4) . .
C26 C27 N5 109.7(4) . .
N6 C28 C29 111.4(4) . .
C30 C29 C28 120.4(4) . .
C30 C29 C38 117.6(5) . .
C38 C29 C28 121.9(4) . .
C29 C30 C31 120.2(5) . .
C32 C31 C30 121.0(5) . .
C31 C32 C33 121.4(5) . .
C37 C32 C31 119.5(5) . .
C37 C32 C33 119.0(5) . .
N7 C33 C32 111.6(4) . .
N8 C34 N7 110.7(5) . .
C36 C35 N8 109.8(5) . .
C35 C36 N7 106.3(5) . .
C32 C37 C38 119.7(5) . .
C37 C38 C29 121.8(5) . .

loop_
_geom_bond_atom_site_label_1
_geom_bond_atom_site_label_2
_geom_bond_distance
_geom_bond_site_symmetry_2
Cu1 O1 1.946(2) 3_565
Cu1 O1 1.946(2) .
Cu1 N2 1.965(3) 3_565
Cu1 N2 1.965(3) .
Cu2 O3 1.956(3) 2_646
Cu2 O5 1.924(3) .
Cu2 N5 1.986(4) .
Cu2 N8 1.987(4) 1_655
O1 C1 1.267(5) .
O2 C1 1.243(5) .
O3 C10 1.279(5) .
O4 C10 1.247(5) .
O5 C13 1.286(4) .
O6 C13 1.232(4) .
C3 C2 1.372(6) .
C3 N1 1.320(5) .
N2 C15 1.330(5) .
N2 C17 1.401(5) .
N3 C15 1.342(5) .
N3 C16 1.393(5) .
N3 C18 1.465(5) .
C1 C2 1.515(5) .
C2 C6 1.371(6) .
N1 C4 1.340(5) .
C4 C5 1.394(5) .
C4 C7 1.488(5) .
C5 C6 1.367(6) .
C7 C8 1.400(5) .
C7 C14 1.383(5) .
C8 C9 1.359(5) .
C9 C10 1.500(5) .
C9 C11 1.406(5) .
C11 C12 1.392(5) .
C12 C13 1.500(5) .
C12 C14 1.389(5) .
C16 C17 1.340(6) .
C18 C19 1.510(6) .
C19 C20 1.387(6) .
C19 C21 1.379(6) .
C20 C21 1.380(6) 3_665
O7 C22 1.208(11) .
N4 C22 1.448(13) .
N4 C23 1.572(13) .
N4 C24 1.601(17) .
N5 C25 1.332(5) .
N5 C27 1.400(6) .
N6 C25 1.341(5) .
N6 C26 1.362(6) .
N6 C28 1.470(6) .
N7 C33 1.476(6) .
N7 C34 1.330(7) .
N7 C36 1.382(7) .
N8 C34 1.321(6) .
N8 C35 1.387(6) .
C26 C27 1.357(7) .
C28 C29 1.501(7) .
C29 C30 1.383(7) .
C29 C38 1.389(7) .
C30 C31 1.388(8) .
C31 C32 1.372(8) .
C32 C33 1.539(7) .
C32 C37 1.364(8) .
C35 C36 1.322(7) .
C37 C38 1.384(7) .

loop_
_geom_torsion_atom_site_label_1
_geom_torsion_atom_site_label_2
_geom_torsion_atom_site_label_3
_geom_torsion_atom_site_label_4
_geom_torsion
_geom_torsion_site_symmetry_1
_geom_torsion_site_symmetry_4
Cu1 O1 C1 O2 3.3(5) . .
Cu1 O1 C1 C2 -176.7(3) . .
Cu1 N2 C15 N3 178.3(3) . .
Cu1 N2 C17 C16 -177.3(3) . .
Cu2 O3 C10 O4 5.7(5) 2_656 .
Cu2 O3 C10 C9 -173.7(3) 2_656 .
Cu2 O5 C13 O6 5.3(5) . .
Cu2 O5 C13 C12 -173.5(2) . .
Cu2 N5 C25 N6 171.4(3) . .
Cu2 N5 C27 C26 -170.9(3) . .
Cu2 N8 C34 N7 -174.9(3) 1_455 .
Cu2 N8 C35 C36 175.3(3) 1_455 .
O1 C1 C2 C3 -9.2(6) . .
O1 C1 C2 C6 169.2(4) . .
O2 C1 C2 C3 170.7(4) . .
O2 C1 C2 C6 -10.9(7) . .
C3 C2 C6 C5 -1.2(7) . .
C3 N1 C4 C5 0.1(7) . .
C3 N1 C4 C7 178.7(4) . .
N3 C16 C17 N2 -1.3(5) . .
N3 C18 C19 C20 -50.8(5) . .
N3 C18 C19 C21 129.1(4) . .
C1 C2 C6 C5 -179.7(4) . .
C2 C3 N1 C4 0.0(7) . .
N1 C3 C2 C1 179.0(4) . .
N1 C3 C2 C6 0.5(7) . .
N1 C4 C5 C6 -0.9(7) . .
N1 C4 C7 C8 5.4(6) . .
N1 C4 C7 C14 -175.7(4) . .
C4 C5 C6 C2 1.4(8) . .
C4 C7 C8 C9 -179.6(4) . .
C4 C7 C14 C12 179.7(4) . .
C5 C4 C7 C8 -176.1(4) . .
C5 C4 C7 C14 2.8(6) . .
C7 C4 C5 C6 -179.3(4) . .
C7 C8 C9 C10 -179.4(4) . .
C7 C8 C9 C11 0.5(6) . .
C8 C7 C14 C12 -1.4(6) . .
C8 C9 C10 O3 10.7(6) . .
C8 C9 C10 O4 -168.7(4) . .
C8 C9 C11 C12 -2.5(6) . .
C9 C11 C12 C13 -173.7(4) . .
C9 C11 C12 C14 2.5(6) . .
C10 C9 C11 C12 177.5(4) . .
C11 C9 C10 O3 -169.2(4) . .
C11 C9 C10 O4 11.4(6) . .
C11 C12 C13 O5 158.0(3) . .
C11 C12 C13 O6 -20.8(6) . .
C11 C12 C14 C7 -0.6(6) . .
C13 C12 C14 C7 175.5(4) . .
C14 C7 C8 C9 1.4(6) . .
C14 C12 C13 O5 -18.1(5) . .
C14 C12 C13 O6 163.1(4) . .
C15 N2 C17 C16 0.6(5) . .
C15 N3 C16 C17 1.5(5) . .
C15 N3 C18 C19 100.3(5) . .
C16 N3 C15 N2 -1.1(5) . .
C16 N3 C18 C19 -70.5(5) . .
C17 N2 C15 N3 0.3(5) . .
C18 N3 C15 N2 -173.3(4) . .
C18 N3 C16 C17 173.6(4) . .
C18 C19 C20 C21 -178.9(4) . 3_665
C18 C19 C21 C20 178.9(4) . 3_665
C20 C19 C21 C20 -1.2(7) . 3_665
C21 C19 C20 C21 1.2(7) . 3_665
C23 N4 C22 O7 168.2(12) . .
C24 N4 C22 O7 -4.1(19) . .
N6 C26 C27 N5 -1.3(5) . .
N6 C28 C29 C30 144.9(5) . .
N6 C28 C29 C38 -38.8(7) . .
N8 C35 C36 N7 -0.6(6) . .
C25 N5 C27 C26 1.3(5) . .
C25 N6 C26 C27 0.9(5) . .
C25 N6 C28 C29 96.7(5) . .
C26 N6 C25 N5 -0.1(5) . .
C26 N6 C28 C29 -73.9(6) . .
C27 N5 C25 N6 -0.8(5) . .
C28 N6 C25 N5 -172.0(4) . .
C28 N6 C26 C27 172.6(4) . .
C28 C29 C30 C31 178.6(6) . .
C28 C29 C38 C37 -179.0(5) . .
C29 C30 C31 C32 0.3(11) . .
C30 C29 C38 C37 -2.6(8) . .
C30 C31 C32 C33 174.5(6) . .
C30 C31 C32 C37 -2.5(10) . .
C31 C32 C33 N7 46.0(9) . .
C31 C32 C37 C38 2.1(9) . .
C32 C37 C38 C29 0.5(9) . .
C33 N7 C34 N8 173.2(4) . .
C33 N7 C36 C35 -173.0(5) . .
C33 C32 C37 C38 -175.0(6) . .
C34 N7 C33 C32 -107.8(6) . .
C34 N7 C36 C35 0.9(6) . .
C34 N8 C35 C36 0.0(5) . .
C35 N8 C34 N7 0.6(5) . .
C36 N7 C33 C32 65.2(8) . .
C36 N7 C34 N8 -1.0(5) . .
C37 C32 C33 N7 -137.0(6) . .
C38 C29 C30 C31 2.2(9) . .
